data_2018170
loop_
_publ_author_name
'Cheng, Yuan'
'Chen, Lu-Sheng'
'Liu, Qi-Kui'
'Wu, Jun'
'Guo, Dian-Shun'

_publ_section_title
;
 Supramolecular structures constructed by
 3-(2-amino-6-chloropyrimidin-4-yl)-1,1-dimethylprop-2-yn-1-ol
 monohydrate and
 3-[2-amino-6-(3-hydroxy-3,3-dimethylprop-1-yn-1-yl)pyrimidin-4-yl]-1,1-dimethylprop-2-yn-1-ol
;
_journal_coeditor_code YP3004
_journal_issue 7
_journal_name_full 'Acta Crystallographica Section C'
_journal_page_first o244
_journal_page_last o248
_journal_paper_doi 10.1107/S0108270111019895
_journal_volume 67
_journal_year 2011
_chemical_formula_iupac 'C14 H17 N3 O2'
_chemical_formula_moiety 'C14 H17 N3 O2'
_chemical_formula_sum 'C14 H17 N3 O2'
_chemical_formula_weight 259.31
_chemical_name_systematic
;
3-[2-amino-6-(3-hydroxy-3,3-dimethylprop-1-yn-1-yl)pyrimidin-4-yl]-1,1-
dimethylprop-2-yn-1-ol
;
_space_group_IT_number 2
_symmetry_cell_setting triclinic
_symmetry_space_group_name_Hall '-P 1'
_symmetry_space_group_name_H-M 'P -1'
_atom_sites_solution_hydrogens geom
_atom_sites_solution_primary direct
_atom_sites_solution_secondary difmap
_audit_creation_method SHELXL-97
_cell_angle_alpha 78.976(3)
_cell_angle_beta 86.217(3)
_cell_angle_gamma 73.104(3)
_cell_formula_units_Z 2
_cell_length_a 7.9966(17)
_cell_length_b 9.737(2)
_cell_length_c 9.833(2)
_cell_measurement_reflns_used 1820
_cell_measurement_temperature 173(2)
_cell_measurement_theta_max 27.939
_cell_measurement_theta_min 2.222
_cell_volume 719.0(3)
_computing_cell_refinement 'SMART (Bruker, 1999)'
_computing_data_collection 'SMART (Bruker, 1999)'
_computing_data_reduction 'SAINT (Bruker, 1999)'
_computing_molecular_graphics 'SHELXTL (Sheldrick, 2008)'
_computing_publication_material 'SHELXTL (Sheldrick, 2008)'
_computing_structure_refinement 'SHELXL97 (Sheldrick, 2008)'
_computing_structure_solution 'SHELXS97 (Sheldrick, 2008)'
_diffrn_ambient_temperature 173(2)
_diffrn_measured_fraction_theta_full 0.977
_diffrn_measured_fraction_theta_max 0.977
_diffrn_measurement_device_type 'Bruker SMART CCD area-detector'
_diffrn_measurement_method '\f and \w'
_diffrn_radiation_monochromator graphite
_diffrn_radiation_source 'fine-focus sealed tube'
_diffrn_radiation_type MoK\a
_diffrn_radiation_wavelength 0.71073
_diffrn_reflns_av_R_equivalents 0.0161
_diffrn_reflns_av_sigmaI/netI 0.0320
_diffrn_reflns_limit_h_max 9
_diffrn_reflns_limit_h_min -7
_diffrn_reflns_limit_k_max 11
_diffrn_reflns_limit_k_min -11
_diffrn_reflns_limit_l_max 10
_diffrn_reflns_limit_l_min -11
_diffrn_reflns_number 3832
_diffrn_reflns_theta_full 25.60
_diffrn_reflns_theta_max 25.60
_diffrn_reflns_theta_min 2.11
_exptl_absorpt_coefficient_mu 0.082
_exptl_absorpt_correction_T_max 0.9846
_exptl_absorpt_correction_T_min 0.9694
_exptl_absorpt_correction_type multi-scan
_exptl_absorpt_process_details '(SADABS; Bruker, 1999)'
_exptl_crystal_colour colourless
_exptl_crystal_density_diffrn 1.198
_exptl_crystal_density_method 'not measured'
_exptl_crystal_description block
_exptl_crystal_F_000 276
_exptl_crystal_size_max 0.38
_exptl_crystal_size_mid 0.32
_exptl_crystal_size_min 0.19
_refine_diff_density_max 0.157
_refine_diff_density_min -0.232
_refine_ls_extinction_method none
_refine_ls_goodness_of_fit_ref 1.023
_refine_ls_hydrogen_treatment constr
_refine_ls_matrix_type full
_refine_ls_number_parameters 178
_refine_ls_number_reflns 2644
_refine_ls_number_restraints 0
_refine_ls_restrained_S_all 1.023
_refine_ls_R_factor_all 0.0512
_refine_ls_R_factor_gt 0.0450
_refine_ls_shift/su_max 0.000
_refine_ls_shift/su_mean 0.000
_refine_ls_structure_factor_coef Fsqd
_refine_ls_weighting_details 'calc w=1/[s^2^(Fo^2^)+(0.0570P)^2^+0.1916P] where P=(Fo^2^+2Fc^2^)/3'
_refine_ls_weighting_scheme calc
_refine_ls_wR_factor_gt 0.1087
_refine_ls_wR_factor_ref 0.1122
_reflns_number_gt 2316
_reflns_number_total 2644
_reflns_threshold_expression I>2\s(I)
_cod_data_source_file yp3004.cif
_cod_data_source_block II
_cod_database_code 2018170
_cod_database_fobs_code 2018170

loop_
_symmetry_equiv_pos_as_xyz
'x, y, z'
'-x, -y, -z'

loop_
_atom_site_type_symbol
_atom_site_label
_atom_site_fract_x
_atom_site_fract_y
_atom_site_fract_z
_atom_site_U_iso_or_equiv
_atom_site_adp_type
_atom_site_calc_flag
_atom_site_refinement_flags
_atom_site_occupancy
_atom_site_symmetry_multiplicity
_atom_site_disorder_assembly
_atom_site_disorder_group
C C1 0.34240(19) 0.66320(16) 0.32687(15) 0.0248(3) Uani d . 1 1 . .
C C2 0.34401(19) 0.75848(16) 0.09525(15) 0.0246(3) Uani d . 1 1 . .
C C3 0.50003(19) 0.65441(16) 0.07843(15) 0.0264(3) Uani d . 1 1 . .
H H3 0.5511 0.6468 -0.0086 0.032 Uiso calc R 1 1 . .
C C4 0.57674(19) 0.56205(15) 0.19699(15) 0.0243(3) Uani d . 1 1 . .
C C5 0.2707(2) 0.86548(16) -0.02401(15) 0.0270(3) Uani d . 1 1 . .
C C6 0.23337(19) 0.94368(16) -0.13373(15) 0.0270(3) Uani d . 1 1 . .
C C7 0.1960(2) 1.03140(16) -0.27470(15) 0.0272(3) Uani d . 1 1 . .
C C8 0.2097(3) 1.18504(19) -0.28019(19) 0.0443(5) Uani d . 1 1 . .
H H8A 0.1894 1.2388 -0.3731 0.066 Uiso calc R 1 1 . .
H H8B 0.3244 1.1799 -0.2522 0.066 Uiso calc R 1 1 . .
H H8C 0.1240 1.2333 -0.2188 0.066 Uiso calc R 1 1 . .
C C9 0.3231(2) 0.9527(2) -0.37571(17) 0.0405(4) Uani d . 1 1 . .
H H9A 0.3109 0.8565 -0.3699 0.061 Uiso calc R 1 1 . .
H H9B 0.4405 0.9457 -0.3527 0.061 Uiso calc R 1 1 . .
H H9C 0.2981 1.0062 -0.4682 0.061 Uiso calc R 1 1 . .
C C10 0.7498(2) 0.46297(16) 0.19517(15) 0.0276(4) Uani d . 1 1 . .
C C11 0.8969(2) 0.38734(16) 0.20745(15) 0.0270(4) Uani d . 1 1 . .
C C12 1.0798(2) 0.29629(16) 0.23353(16) 0.0270(3) Uani d . 1 1 . .
C C13 1.1890(2) 0.39394(19) 0.2572(2) 0.0394(4) Uani d . 1 1 . .
H H13A 1.1429 0.4395 0.3354 0.059 Uiso calc R 1 1 . .
H H13B 1.1854 0.4677 0.1763 0.059 Uiso calc R 1 1 . .
H H13C 1.3078 0.3363 0.2748 0.059 Uiso calc R 1 1 . .
C C14 1.1506(2) 0.21818(18) 0.11305(18) 0.0343(4) Uani d . 1 1 . .
H H14A 1.2697 0.1614 0.1306 0.051 Uiso calc R 1 1 . .
H H14B 1.1455 0.2888 0.0295 0.051 Uiso calc R 1 1 . .
H H14C 1.0815 0.1551 0.1029 0.051 Uiso calc R 1 1 . .
N N1 0.26248(16) 0.76481(13) 0.21849(12) 0.0261(3) Uani d . 1 1 . .
N N2 0.49961(16) 0.56418(13) 0.32144(12) 0.0256(3) Uani d . 1 1 . .
N N3 0.26122(18) 0.65977(14) 0.44984(13) 0.0330(3) Uani d . 1 1 . .
H H3A 0.1631 0.7245 0.4595 0.040 Uiso d R 1 1 . .
H H3B 0.3173 0.5997 0.5208 0.040 Uiso d R 1 1 . .
O O1 0.02489(13) 1.03693(11) -0.31459(11) 0.0275(3) Uani d . 1 1 . .
H H1 -0.0486 1.0899 -0.2708 0.041 Uiso calc R 1 1 . .
O O2 1.08389(16) 0.19577(12) 0.36028(11) 0.0341(3) Uani d . 1 1 . .
H H2 1.0464 0.1294 0.3475 0.051 Uiso calc R 1 1 . .

loop_
_atom_site_aniso_label
_atom_site_aniso_U_11
_atom_site_aniso_U_22
_atom_site_aniso_U_33
_atom_site_aniso_U_12
_atom_site_aniso_U_13
_atom_site_aniso_U_23
C1 0.0262(8) 0.0242(7) 0.0229(8) -0.0058(6) -0.0007(6) -0.0036(6)
C2 0.0262(8) 0.0259(8) 0.0223(7) -0.0092(6) -0.0020(6) -0.0022(6)
C3 0.0268(8) 0.0294(8) 0.0222(8) -0.0075(6) 0.0033(6) -0.0050(6)
C4 0.0251(8) 0.0226(7) 0.0252(8) -0.0071(6) -0.0002(6) -0.0042(6)
C5 0.0253(8) 0.0284(8) 0.0254(8) -0.0052(6) 0.0002(6) -0.0043(6)
C6 0.0256(8) 0.0268(8) 0.0269(8) -0.0055(6) 0.0007(6) -0.0043(6)
C7 0.0258(8) 0.0296(8) 0.0240(8) -0.0073(6) -0.0022(6) 0.0000(6)
C8 0.0565(12) 0.0369(10) 0.0415(10) -0.0224(9) -0.0144(9) 0.0071(8)
C9 0.0295(9) 0.0554(11) 0.0279(9) -0.0033(8) 0.0011(7) -0.0004(8)
C10 0.0304(9) 0.0275(8) 0.0229(8) -0.0069(7) 0.0019(6) -0.0023(6)
C11 0.0311(9) 0.0259(8) 0.0221(8) -0.0075(7) 0.0024(6) -0.0019(6)
C12 0.0257(8) 0.0242(8) 0.0278(8) -0.0040(6) -0.0005(6) -0.0013(6)
C13 0.0361(10) 0.0360(9) 0.0481(11) -0.0128(8) -0.0026(8) -0.0081(8)
C14 0.0288(9) 0.0342(9) 0.0389(9) -0.0072(7) 0.0063(7) -0.0093(7)
N1 0.0265(7) 0.0255(6) 0.0230(7) -0.0037(5) -0.0008(5) -0.0022(5)
N2 0.0264(7) 0.0248(6) 0.0231(7) -0.0044(5) 0.0009(5) -0.0029(5)
N3 0.0321(8) 0.0352(7) 0.0219(7) 0.0033(6) 0.0013(6) -0.0018(5)
O1 0.0255(6) 0.0277(6) 0.0268(6) -0.0027(4) -0.0017(4) -0.0054(4)
O2 0.0418(7) 0.0290(6) 0.0298(6) -0.0093(5) -0.0087(5) 0.0004(5)

loop_
_atom_type_symbol
_atom_type_description
_atom_type_scat_dispersion_real
_atom_type_scat_dispersion_imag
_atom_type_scat_source
C C 0.0033 0.0016 'International Tables Vol C Tables 4.2.6.8 and 6.1.1.4'
H H 0.0000 0.0000 'International Tables Vol C Tables 4.2.6.8 and 6.1.1.4'
N N 0.0061 0.0033 'International Tables Vol C Tables 4.2.6.8 and 6.1.1.4'
O O 0.0106 0.0060 'International Tables Vol C Tables 4.2.6.8 and 6.1.1.4'

loop_
_geom_angle_atom_site_label_1
_geom_angle_atom_site_label_2
_geom_angle_atom_site_label_3
_geom_angle_site_symmetry_1
_geom_angle_site_symmetry_3
_geom_angle
_geom_angle_publ_flag
N3 C1 N2 . . 116.37(13) ?
N3 C1 N1 . . 118.26(13) ?
N2 C1 N1 . . 125.37(13) ?
N1 C2 C3 . . 122.33(13) ?
N1 C2 C5 . . 119.54(13) ?
C3 C2 C5 . . 118.11(13) ?
C2 C3 C4 . . 116.98(13) ?
C2 C3 H3 . . 121.5 ?
C4 C3 H3 . . 121.5 ?
N2 C4 C3 . . 122.43(14) ?
N2 C4 C10 . . 115.51(13) ?
C3 C4 C10 . . 121.97(13) ?
C6 C5 C2 . . 169.57(16) ?
C5 C6 C7 . . 175.59(16) ?
O1 C7 C6 . . 109.55(12) ?
O1 C7 C9 . . 106.30(13) ?
C6 C7 C9 . . 108.24(13) ?
O1 C7 C8 . . 110.21(13) ?
C6 C7 C8 . . 110.85(13) ?
C9 C7 C8 . . 111.56(14) ?
C7 C8 H8A . . 109.5 ?
C7 C8 H8B . . 109.5 ?
H8A C8 H8B . . 109.5 ?
C7 C8 H8C . . 109.5 ?
H8A C8 H8C . . 109.5 ?
H8B C8 H8C . . 109.5 ?
C7 C9 H9A . . 109.5 ?
C7 C9 H9B . . 109.5 ?
H9A C9 H9B . . 109.5 ?
C7 C9 H9C . . 109.5 ?
H9A C9 H9C . . 109.5 ?
H9B C9 H9C . . 109.5 ?
C11 C10 C4 . . 171.94(17) ?
C10 C11 C12 . . 175.54(16) ?
O2 C12 C11 . . 108.54(12) ?
O2 C12 C14 . . 111.61(12) ?
C11 C12 C14 . . 110.48(13) ?
O2 C12 C13 . . 105.95(13) ?
C11 C12 C13 . . 108.54(13) ?
C14 C12 C13 . . 111.55(13) ?
C12 C13 H13A . . 109.5 ?
C12 C13 H13B . . 109.5 ?
H13A C13 H13B . . 109.5 ?
C12 C13 H13C . . 109.5 ?
H13A C13 H13C . . 109.5 ?
H13B C13 H13C . . 109.5 ?
C12 C14 H14A . . 109.5 ?
C12 C14 H14B . . 109.5 ?
H14A C14 H14B . . 109.5 ?
C12 C14 H14C . . 109.5 ?
H14A C14 H14C . . 109.5 ?
H14B C14 H14C . . 109.5 ?
C2 N1 C1 . . 116.12(13) ?
C4 N2 C1 . . 116.47(12) ?
C1 N3 H3A . . 119.7 ?
C1 N3 H3B . . 117.8 ?
H3A N3 H3B . . 121.9 ?
C7 O1 H1 . . 109.5 ?
C12 O2 H2 . . 109.5 ?

loop_
_geom_bond_atom_site_label_1
_geom_bond_atom_site_label_2
_geom_bond_site_symmetry_2
_geom_bond_distance
_geom_bond_publ_flag
C1 N3 . 1.333(2) ?
C1 N2 . 1.3487(19) ?
C1 N1 . 1.3573(19) ?
C2 N1 . 1.3410(19) ?
C2 C3 . 1.383(2) ?
C2 C5 . 1.440(2) ?
C3 C4 . 1.385(2) ?
C3 H3 . 0.9300 ?
C4 N2 . 1.3346(19) ?
C4 C10 . 1.440(2) ?
C5 C6 . 1.196(2) ?
C6 C7 . 1.481(2) ?
C7 O1 . 1.4312(18) ?
C7 C9 . 1.520(2) ?
C7 C8 . 1.522(2) ?
C8 H8A . 0.9600 ?
C8 H8B . 0.9600 ?
C8 H8C . 0.9600 ?
C9 H9A . 0.9600 ?
C9 H9B . 0.9600 ?
C9 H9C . 0.9600 ?
C10 C11 . 1.193(2) ?
C11 C12 . 1.483(2) ?
C12 O2 . 1.4257(18) ?
C12 C14 . 1.519(2) ?
C12 C13 . 1.522(2) ?
C13 H13A . 0.9600 ?
C13 H13B . 0.9600 ?
C13 H13C . 0.9600 ?
C14 H14A . 0.9600 ?
C14 H14B . 0.9600 ?
C14 H14C . 0.9600 ?
N3 H3A . 0.8648 ?
N3 H3B . 0.8733 ?
O1 H1 . 0.8200 ?
O2 H2 . 0.8200 ?

loop_
_geom_hbond_atom_site_label_D
_geom_hbond_atom_site_label_H
_geom_hbond_atom_site_label_A
_geom_hbond_site_symmetry_A
_geom_hbond_distance_DH
_geom_hbond_distance_HA
_geom_hbond_distance_DA
_geom_hbond_angle_DHA
N3 H3B N2 2_666 0.87 2.26 3.1207(18) 170.3
N3 H3A O2 2_666 0.86 2.61 3.3390(19) 142.5
N3 H3A O1 2_575 0.86 2.58 3.2705(17) 137.2
O1 H1 N1 2_575 0.82 1.99 2.7808(16) 162.9
C9 H9C O2 1_464 0.96 2.56 3.4167(18) 149.2
O2 H2 O1 2_665 0.82 1.95 2.7710(16) 175.7

loop_
_geom_torsion_atom_site_label_1
_geom_torsion_atom_site_label_2
_geom_torsion_atom_site_label_3
_geom_torsion_atom_site_label_4
_geom_torsion_site_symmetry_1
_geom_torsion_site_symmetry_2
_geom_torsion_site_symmetry_3
_geom_torsion_site_symmetry_4
_geom_torsion
_geom_torsion_publ_flag
N1 C2 C3 C4 . . . . -4.6(2) ?
C5 C2 C3 C4 . . . . 173.66(14) ?
C2 C3 C4 N2 . . . . 4.9(2) ?
C2 C3 C4 C10 . . . . -171.43(14) ?
N1 C2 C5 C6 . . . . 175.6(8) ?
C3 C2 C5 C6 . . . . -2.7(10) ?
C2 C5 C6 C7 . . . . 24(3) ?
C5 C6 C7 O1 . . . . 105(2) ?
C5 C6 C7 C9 . . . . -11(2) ?
C5 C6 C7 C8 . . . . -133(2) ?
N2 C4 C10 C11 . . . . -44.9(12) ?
C3 C4 C10 C11 . . . . 131.7(11) ?
C4 C10 C11 C12 . . . . 14(3) ?
C10 C11 C12 O2 . . . . 55(2) ?
C10 C11 C12 C14 . . . . 178(2) ?
C10 C11 C12 C13 . . . . -60(2) ?
C3 C2 N1 C1 . . . . 0.3(2) ?
C5 C2 N1 C1 . . . . -177.91(13) ?
N3 C1 N1 C2 . . . . -176.14(13) ?
N2 C1 N1 C2 . . . . 4.2(2) ?
C3 C4 N2 C1 . . . . -0.9(2) ?
C10 C4 N2 C1 . . . . 175.66(13) ?
N3 C1 N2 C4 . . . . 176.42(13) ?
N1 C1 N2 C4 . . . . -3.9(2) ?

loop_
_cod_related_entry_id
_cod_related_entry_database
_cod_related_entry_code
1 ChemSpider 30654320
